data_4332157
loop_
_publ_author_name
'Liu, Bin'
'Yin, Ping'
Yi,
'Gao, Song'
'Zheng, Li-Min'

_publ_section_title
;
 Template- and pH-Directed Assembly of Diruthenium Diphosphonates with
 Different Topologies and Oxidation States
;
_journal_issue 10
_journal_name_full 'Inorganic Chemistry'
_journal_page_first 4205
_journal_page_last 4213
_journal_paper_doi 10.1021/ic060041h
_journal_volume 45
_journal_year 2006
_chemical_formula_sum 'C7 H23 N2 O15 P4 Ru2'
_chemical_formula_weight 701.29
_chemical_name_systematic
; 
 ? 
;
_space_group_IT_number 29
_symmetry_cell_setting orthorhombic
_symmetry_space_group_name_Hall 'P 2c -2ac'
_symmetry_space_group_name_H-M 'P c a 21'
_atom_sites_solution_hydrogens geom
_atom_sites_solution_primary direct
_atom_sites_solution_secondary difmap
_audit_creation_method SHELXL-97
_cell_angle_alpha 90.00
_cell_angle_beta 90.00
_cell_angle_gamma 90.00
_cell_formula_units_Z 4
_cell_length_a 20.378(4)
_cell_length_b 9.7947(18)
_cell_length_c 10.0517(19)
_cell_measurement_reflns_used 1213
_cell_measurement_temperature 293(2)
_cell_measurement_theta_max 27.68
_cell_measurement_theta_min 2.83
_cell_volume 2006.3(7)
_computing_cell_refinement 'SMART (Bruker, 2000)'
_computing_data_collection 'SMART (Bruker, 2000)'
_computing_data_reduction 'SMART (Bruker, 2000)'
_computing_molecular_graphics SHELXTL
_computing_publication_material SHELXTL
_computing_structure_refinement 'SHELXL-97 (Sheldrick, 1997)'
_computing_structure_solution 'SHELXS-97 (Sheldrick, 1990)'
_diffrn_ambient_temperature 293(2)
_diffrn_measured_fraction_theta_full 1.000
_diffrn_measured_fraction_theta_max 1.000
_diffrn_measurement_device_type 'Bruker Smart Apex CCD area detector'
_diffrn_measurement_method 'phi and omega scans'
_diffrn_radiation_monochromator graphite
_diffrn_radiation_source 'fine-focus sealed tube'
_diffrn_radiation_type MoK\a
_diffrn_radiation_wavelength 0.71073
_diffrn_reflns_av_R_equivalents 0.0346
_diffrn_reflns_av_sigmaI/netI 0.0352
_diffrn_reflns_limit_h_max 23
_diffrn_reflns_limit_h_min -25
_diffrn_reflns_limit_k_max 10
_diffrn_reflns_limit_k_min -12
_diffrn_reflns_limit_l_max 12
_diffrn_reflns_limit_l_min -9
_diffrn_reflns_number 10374
_diffrn_reflns_theta_full 26.00
_diffrn_reflns_theta_max 26.00
_diffrn_reflns_theta_min 2.00
_exptl_absorpt_coefficient_mu 1.902
_exptl_absorpt_correction_T_max 0.83
_exptl_absorpt_correction_T_min 0.57
_exptl_absorpt_correction_type multi-scan
_exptl_absorpt_process_details 'SADABS, Bruker(2000)'
_exptl_crystal_colour 'brown red'
_exptl_crystal_density_diffrn 2.322
_exptl_crystal_density_method 'not measured'
_exptl_crystal_description plate
_exptl_crystal_F_000 1388
_exptl_crystal_size_max 0.30
_exptl_crystal_size_mid 0.30
_exptl_crystal_size_min 0.10
_refine_diff_density_max 0.626
_refine_diff_density_min -0.676
_refine_diff_density_rms 0.119
_refine_ls_abs_structure_details 'Flack H D (1983), Acta Cryst. A39, 876-881'
_refine_ls_abs_structure_Flack 0.01(5)
_refine_ls_extinction_method none
_refine_ls_goodness_of_fit_ref 1.125
_refine_ls_hydrogen_treatment mixed
_refine_ls_matrix_type full
_refine_ls_number_parameters 277
_refine_ls_number_reflns 3616
_refine_ls_number_restraints 1
_refine_ls_restrained_S_all 1.125
_refine_ls_R_factor_all 0.0482
_refine_ls_R_factor_gt 0.0421
_refine_ls_shift/su_max 0.000
_refine_ls_shift/su_mean 0.000
_refine_ls_structure_factor_coef Fsqd
_refine_ls_weighting_details 'calc w=1/[\s^2^(Fo^2^)+(0.0305P)^2^+7.4411P] where P=(Fo^2^+2Fc^2^)/3'
_refine_ls_weighting_scheme calc
_refine_ls_wR_factor_gt 0.0849
_refine_ls_wR_factor_ref 0.0866
_reflns_number_gt 3331
_reflns_number_total 3616
_reflns_threshold_expression >2sigma(I)
_cod_data_source_file ic060041hsup3.cif
_cod_data_source_block (pnH2)Ru2(hedp)(hedpH).H2O
_cod_depositor_comments
;
The following automatic conversions were performed:

'_symmetry_cell_setting' value 'Orthorhombic' changed to
'orthorhombic' according to
/home/saulius/struct/CIF-dictionaries/cif_core.dic dictionary named
'cif_core.dic' version 2.4.2 from
2011-04-26.

'_exptl_absorpt_correction_type' value 'Multi-scan'
changed to 'multi-scan' according to
/home/saulius/struct/CIF-dictionaries/cif_core.dic dictionary named
'cif_core.dic' version 2.4.2 from 2011-04-26.

Automatic conversion script
Id: cif_fix_values 1891 2012-01-12 08:04:46Z andrius 
;
_cod_original_cell_volume 2006.3(6)
_cod_original_sg_symbol_H-M Pca2(1)
_cod_database_code 4332157

loop_
_symmetry_equiv_pos_as_xyz
'x, y, z'
'-x, -y, z+1/2'
'x+1/2, -y, z'
'-x+1/2, y, z+1/2'

loop_
_atom_site_label
_atom_site_type_symbol
_atom_site_fract_x
_atom_site_fract_y
_atom_site_fract_z
_atom_site_U_iso_or_equiv
_atom_site_adp_type
_atom_site_occupancy
_atom_site_symmetry_multiplicity
_atom_site_calc_flag
_atom_site_refinement_flags
Ru1 Ru 0.65189(3) 0.40403(6) 0.55166(7) 0.02866(15) Uani 1 1 d .
Ru2 Ru 0.59918(3) 0.45519(6) 0.75470(7) 0.02948(15) Uani 1 1 d .
P1 P 0.73621(10) 0.3535(2) 0.79264(19) 0.0242(5) Uani 1 1 d .
P2 P 0.62808(11) 0.1575(2) 0.7226(2) 0.0297(5) Uani 1 1 d .
P3 P 0.62231(10) 0.6989(2) 0.5856(2) 0.0276(4) Uani 1 1 d .
P4 P 0.51442(10) 0.5052(2) 0.5149(2) 0.0290(5) Uani 1 1 d .
O1 O 0.7392(3) 0.3836(5) 0.6443(6) 0.0297(13) Uani 1 1 d .
O2 O 0.6841(3) 0.4435(6) 0.8617(6) 0.0316(13) Uani 1 1 d .
O3 O 0.8024(3) 0.3642(5) 0.8522(6) 0.0309(13) Uani 1 1 d .
O4 O 0.6382(2) 0.2008(6) 0.5773(6) 0.0314(13) Uani 1 1 d .
O5 O 0.5786(3) 0.2538(6) 0.7913(6) 0.0334(14) Uani 1 1 d .
O6 O 0.6071(3) 0.0121(5) 0.7338(7) 0.0321(14) Uani 1 1 d .
O7 O 0.7546(3) 0.0815(5) 0.7519(6) 0.0364(13) Uani 1 1 d .
H7C H 0.7336 0.0229 0.7064 0.044 Uiso 1 1 d R
O8 O 0.6695(2) 0.6039(5) 0.5116(5) 0.0268(12) Uani 1 1 d .
O9 O 0.6149(3) 0.6611(5) 0.7321(6) 0.0326(14) Uani 1 1 d .
O10 O 0.6469(3) 0.8466(4) 0.5661(7) 0.0285(12) Uani 1 1 d .
H10 H 0.6285 0.8971 0.6193 0.034 Uiso 1 1 calc R
O11 O 0.5675(3) 0.4205(5) 0.4475(6) 0.0308(13) Uani 1 1 d .
O12 O 0.5092(3) 0.4668(6) 0.6636(6) 0.0324(13) Uani 1 1 d .
O13 O 0.4488(3) 0.4900(6) 0.4486(6) 0.0307(13) Uani 1 1 d .
O14 O 0.5468(3) 0.7347(5) 0.3793(6) 0.0313(13) Uani 1 1 d .
H14C H 0.5096 0.7287 0.3413 0.038 Uiso 1 1 d R
N1 N 0.9409(3) 0.8408(7) 0.4312(7) 0.0342(16) Uani 1 1 d .
H1A H 0.9381 0.7605 0.3901 0.051 Uiso 1 1 calc R
H1B H 0.9828 0.8661 0.4363 0.051 Uiso 1 1 calc R
H1C H 0.9184 0.9030 0.3856 0.051 Uiso 1 1 calc R
N2 N 0.8646(3) 0.5620(7) 0.6911(7) 0.0321(15) Uani 1 1 d .
H2A H 0.8704 0.5196 0.6137 0.048 Uiso 1 1 calc R
H2B H 0.8451 0.5055 0.7481 0.048 Uiso 1 1 calc R
H2C H 0.9033 0.5876 0.7236 0.048 Uiso 1 1 calc R
C1 C 0.7057(4) 0.1798(8) 0.8128(9) 0.0327(19) Uani 1 1 d .
C2 C 0.6922(4) 0.1519(8) 0.9547(8) 0.035(2) Uani 1 1 d .
H2A H 0.6583 0.0841 0.9618 0.052 Uiso 1 1 calc R
H2B H 0.6781 0.2344 0.9975 0.052 Uiso 1 1 calc R
H2C H 0.7314 0.1191 0.9969 0.052 Uiso 1 1 calc R
C3 C 0.5407(4) 0.6856(8) 0.5123(8) 0.0290(18) Uani 1 1 d .
C4 C 0.4913(4) 0.7735(8) 0.5921(8) 0.0308(18) Uani 1 1 d .
H4A H 0.5042 0.8676 0.5877 0.046 Uiso 1 1 calc R
H4B H 0.4910 0.7442 0.6832 0.046 Uiso 1 1 calc R
H4C H 0.4482 0.7630 0.5548 0.046 Uiso 1 1 calc R
C5 C 0.9130(4) 0.8286(9) 0.5684(9) 0.0353(18) Uani 1 1 d .
H5A H 0.9114 0.9178 0.6103 0.042 Uiso 1 1 calc R
H5B H 0.9405 0.7696 0.6221 0.042 Uiso 1 1 calc R
C6 C 0.8436(4) 0.7689(8) 0.5590(11) 0.0390(18) Uani 1 1 d .
H6A H 0.8124 0.8436 0.5540 0.047 Uiso 1 1 calc R
H6B H 0.8401 0.7172 0.4770 0.047 Uiso 1 1 calc R
C7 C 0.8246(4) 0.6784(8) 0.6719(9) 0.0337(19) Uani 1 1 d .
H7A H 0.8252 0.7321 0.7530 0.040 Uiso 1 1 calc R
H7B H 0.7799 0.6481 0.6578 0.040 Uiso 1 1 calc R
O1W O 0.0654(3) 0.9503(6) 0.3817(6) 0.0366(14) Uani 1 1 d .
H1WA H 0.0668 1.0322 0.4096 0.055 Uiso 1 1 d R
H1WB H 0.0942 0.9031 0.4219 0.055 Uiso 1 1 d R

loop_
_atom_site_aniso_label
_atom_site_aniso_U_11
_atom_site_aniso_U_22
_atom_site_aniso_U_33
_atom_site_aniso_U_23
_atom_site_aniso_U_13
_atom_site_aniso_U_12
Ru1 0.0286(3) 0.0302(3) 0.0271(3) -0.0006(3) -0.0012(3) 0.0001(3)
Ru2 0.0295(3) 0.0323(3) 0.0266(3) -0.0007(3) 0.0005(3) 0.0005(3)
P1 0.0294(12) 0.0318(11) 0.0115(10) -0.0023(7) -0.0050(8) -0.0011(8)
P2 0.0332(11) 0.0275(10) 0.0284(13) -0.0007(8) -0.0005(8) -0.0006(8)
P3 0.0267(9) 0.0316(11) 0.0245(12) -0.0011(8) 0.0002(8) 0.0006(8)
P4 0.0280(12) 0.0289(11) 0.0300(13) 0.0007(8) -0.0005(9) 0.0010(9)
O1 0.031(3) 0.027(3) 0.031(3) 0.004(2) -0.005(3) 0.000(2)
O2 0.028(3) 0.032(3) 0.035(4) 0.007(2) -0.010(2) -0.004(2)
O3 0.033(3) 0.027(3) 0.033(3) -0.001(2) 0.001(3) -0.004(2)
O4 0.027(3) 0.038(3) 0.029(4) -0.004(3) -0.005(2) -0.001(2)
O5 0.035(3) 0.034(3) 0.032(4) 0.004(2) 0.008(2) -0.008(2)
O6 0.025(3) 0.036(3) 0.035(4) 0.000(3) 0.006(3) -0.004(2)
O7 0.038(3) 0.032(3) 0.040(3) -0.014(3) -0.016(3) 0.006(2)
O8 0.021(3) 0.033(3) 0.026(3) -0.009(2) 0.009(2) -0.001(2)
O9 0.032(3) 0.025(3) 0.041(4) 0.000(3) 0.007(3) -0.004(2)
O10 0.038(3) 0.019(2) 0.029(3) -0.009(3) -0.001(3) 0.011(2)
O11 0.029(3) 0.026(3) 0.038(4) -0.001(2) -0.001(2) -0.002(2)
O12 0.037(3) 0.032(3) 0.027(3) 0.000(2) 0.010(3) -0.002(3)
O13 0.033(3) 0.037(3) 0.022(3) 0.004(2) 0.000(2) 0.003(2)
O14 0.028(3) 0.031(3) 0.035(3) 0.007(2) -0.010(2) 0.003(2)
N1 0.034(4) 0.035(4) 0.034(4) 0.007(3) -0.016(3) -0.010(3)
N2 0.034(4) 0.034(4) 0.029(4) 0.004(3) 0.001(3) -0.002(3)
C1 0.030(4) 0.027(4) 0.041(5) 0.005(3) -0.012(4) -0.004(3)
C2 0.050(5) 0.026(4) 0.027(5) 0.003(3) 0.001(4) 0.002(4)
C3 0.030(4) 0.027(4) 0.029(5) -0.004(3) -0.002(3) -0.004(3)
C4 0.028(4) 0.033(4) 0.031(5) -0.006(3) -0.006(3) -0.003(3)
C5 0.034(4) 0.044(5) 0.028(5) 0.003(4) -0.004(4) 0.006(3)
C6 0.034(4) 0.042(4) 0.042(5) 0.004(5) -0.005(4) 0.017(4)
C7 0.031(4) 0.031(4) 0.039(5) 0.001(4) -0.007(4) 0.007(3)
O1W 0.042(3) 0.034(3) 0.034(3) -0.004(3) -0.025(3) 0.007(3)

loop_
_atom_type_symbol
_atom_type_description
_atom_type_scat_dispersion_real
_atom_type_scat_dispersion_imag
_atom_type_scat_source
C C 0.0033 0.0016 'International Tables Vol C Tables 4.2.6.8 and 6.1.1.4'
H H 0.0000 0.0000 'International Tables Vol C Tables 4.2.6.8 and 6.1.1.4'
N N 0.0061 0.0033 'International Tables Vol C Tables 4.2.6.8 and 6.1.1.4'
O O 0.0106 0.0060 'International Tables Vol C Tables 4.2.6.8 and 6.1.1.4'
P P 0.1023 0.0942 'International Tables Vol C Tables 4.2.6.8 and 6.1.1.4'
Ru Ru -1.2594 0.8363 'International Tables Vol C Tables 4.2.6.8 and 6.1.1.4'

loop_
_geom_angle_atom_site_label_1
_geom_angle_atom_site_label_2
_geom_angle_atom_site_label_3
_geom_angle
_geom_angle_site_symmetry_1
_geom_angle_site_symmetry_3
O1 Ru1 O11 176.1(3) . .
O1 Ru1 O4 88.0(2) . .
O11 Ru1 O4 91.6(2) . .
O1 Ru1 O8 91.8(2) . .
O11 Ru1 O8 88.3(2) . .
O4 Ru1 O8 175.3(2) . .
O1 Ru1 O3 91.7(2) . 4_654
O11 Ru1 O3 84.5(2) . 4_654
O4 Ru1 O3 90.0(2) . 4_654
O8 Ru1 O3 85.2(2) . 4_654
O1 Ru1 Ru2 91.35(17) . .
O11 Ru1 Ru2 92.52(17) . .
O4 Ru1 Ru2 92.05(16) . .
O8 Ru1 Ru2 92.70(14) . .
O3 Ru1 Ru2 176.40(14) 4_654 .
O2 Ru2 O5 91.4(2) . .
O2 Ru2 O12 174.7(2) . .
O5 Ru2 O12 87.2(2) . .
O2 Ru2 O9 88.9(2) . .
O5 Ru2 O9 175.0(2) . .
O12 Ru2 O9 92.0(2) . .
O2 Ru2 O13 85.7(2) . 2_665
O5 Ru2 O13 89.1(2) . 2_665
O12 Ru2 O13 89.1(2) . 2_665
O9 Ru2 O13 85.9(2) . 2_665
O2 Ru2 Ru1 93.34(18) . .
O5 Ru2 Ru1 92.53(16) . .
O12 Ru2 Ru1 91.84(16) . .
O9 Ru2 Ru1 92.41(17) . .
O13 Ru2 Ru1 178.11(15) 2_665 .
O3 P1 O1 110.2(3) . .
O3 P1 O2 113.9(3) . .
O1 P1 O2 111.0(3) . .
O3 P1 C1 109.4(3) . .
O1 P1 C1 107.7(4) . .
O2 P1 C1 104.3(4) . .
O6 P2 O4 112.0(3) . .
O6 P2 O5 111.2(3) . .
O4 P2 O5 110.2(3) . .
O6 P2 C1 108.9(4) . .
O4 P2 C1 108.7(4) . .
O5 P2 C1 105.6(4) . .
O9 P3 O8 112.6(3) . .
O9 P3 O10 112.5(3) . .
O8 P3 O10 107.7(3) . .
O9 P3 C3 106.4(3) . .
O8 P3 C3 109.5(3) . .
O10 P3 C3 108.2(3) . .
O13 P4 O11 112.4(3) . .
O13 P4 O12 110.2(3) . .
O11 P4 O12 110.2(3) . .
O13 P4 C3 110.3(3) . .
O11 P4 C3 108.0(3) . .
O12 P4 C3 105.5(3) . .
P1 O1 Ru1 115.8(3) . .
P1 O2 Ru2 112.2(3) . .
P1 O3 Ru1 138.7(4) . 4_655
P2 O4 Ru1 114.3(3) . .
P2 O5 Ru2 111.9(3) . .
C1 O7 H7C 108.3 . .
P3 O8 Ru1 112.3(3) . .
P3 O9 Ru2 111.1(3) . .
P3 O10 H10 109.5 . .
P4 O11 Ru1 114.7(3) . .
P4 O12 Ru2 112.6(3) . .
P4 O13 Ru2 138.6(3) . 2_664
C3 O14 H14C 108.7 . .
C5 N1 H1A 109.5 . .
C5 N1 H1B 109.5 . .
H1A N1 H1B 109.5 . .
C5 N1 H1C 109.5 . .
H1A N1 H1C 109.5 . .
H1B N1 H1C 109.5 . .
C7 N2 H2A 109.5 . .
C7 N2 H2B 109.5 . .
H2A N2 H2B 109.5 . .
C7 N2 H2C 109.5 . .
H2A N2 H2C 109.5 . .
H2B N2 H2C 109.5 . .
C2 C1 O7 113.3(7) . .
C2 C1 P1 110.1(6) . .
O7 C1 P1 108.8(5) . .
C2 C1 P2 107.1(6) . .
O7 C1 P2 107.0(5) . .
P1 C1 P2 110.5(4) . .
C1 C2 H2A 109.5 . .
C1 C2 H2B 109.5 . .
H2A C2 H2B 109.5 . .
C1 C2 H2C 109.5 . .
H2A C2 H2C 109.5 . .
H2B C2 H2C 109.5 . .
O14 C3 C4 110.8(6) . .
O14 C3 P3 105.9(5) . .
C4 C3 P3 110.1(5) . .
O14 C3 P4 111.2(5) . .
C4 C3 P4 109.7(5) . .
P3 C3 P4 109.1(4) . .
C3 C4 H4A 109.5 . .
C3 C4 H4B 109.5 . .
H4A C4 H4B 109.5 . .
C3 C4 H4C 109.5 . .
H4A C4 H4C 109.5 . .
H4B C4 H4C 109.5 . .
N1 C5 C6 108.9(7) . .
N1 C5 H5A 109.9 . .
C6 C5 H5A 109.9 . .
N1 C5 H5B 109.9 . .
C6 C5 H5B 109.9 . .
H5A C5 H5B 108.3 . .
C7 C6 C5 114.8(7) . .
C7 C6 H6A 108.6 . .
C5 C6 H6A 108.6 . .
C7 C6 H6B 108.6 . .
C5 C6 H6B 108.6 . .
H6A C6 H6B 107.6 . .
N2 C7 C6 115.8(7) . .
N2 C7 H7A 108.3 . .
C6 C7 H7A 108.3 . .
N2 C7 H7B 108.3 . .
C6 C7 H7B 108.3 . .
H7A C7 H7B 107.4 . .
H1WA O1W H1WB 109.5 . .

loop_
_geom_bond_atom_site_label_1
_geom_bond_atom_site_label_2
_geom_bond_distance
_geom_bond_site_symmetry_2
Ru1 O1 2.019(6) .
Ru1 O11 2.019(6) .
Ru1 O4 2.027(6) .
Ru1 O8 2.030(5) .
Ru1 O3 2.245(6) 4_654
Ru1 Ru2 2.3601(10) .
Ru2 O2 2.040(5) .
Ru2 O5 2.050(6) .
Ru2 O12 2.052(6) .
Ru2 O9 2.055(5) .
Ru2 O13 2.245(6) 2_665
P1 O3 1.480(6) .
P1 O1 1.522(6) .
P1 O2 1.546(6) .
P1 C1 1.823(8) .
P2 O6 1.491(5) .
P2 O4 1.534(6) .
P2 O5 1.544(6) .
P2 C1 1.836(8) .
P3 O9 1.526(7) .
P3 O8 1.530(5) .
P3 O10 1.544(5) .
P3 C3 1.824(8) .
P4 O13 1.501(6) .
P4 O11 1.523(6) .
P4 O12 1.545(6) .
P4 C3 1.846(8) .
O3 Ru1 2.245(6) 4_655
O7 C1 1.515(10) .
O7 H7C 0.8501 .
O10 H10 0.8200 .
O13 Ru2 2.245(6) 2_664
O14 C3 1.426(10) .
O14 H14C 0.8501 .
N1 C5 1.497(11) .
N1 H1A 0.8900 .
N1 H1B 0.8900 .
N1 H1C 0.8900 .
N2 C7 1.414(10) .
N2 H2A 0.8900 .
N2 H2B 0.8900 .
N2 H2C 0.8900 .
C1 C2 1.478(12) .
C2 H2A 0.9600 .
C2 H2B 0.9600 .
C2 H2C 0.9600 .
C3 C4 1.548(11) .
C4 H4A 0.9600 .
C4 H4B 0.9600 .
C4 H4C 0.9600 .
C5 C6 1.533(11) .
C5 H5A 0.9700 .
C5 H5B 0.9700 .
C6 C7 1.490(12) .
C6 H6A 0.9700 .
C6 H6B 0.9700 .
C7 H7A 0.9700 .
C7 H7B 0.9700 .
O1W H1WA 0.8499 .
O1W H1WB 0.8501 .

loop_
_geom_hbond_atom_site_label_D
_geom_hbond_atom_site_label_H
_geom_hbond_atom_site_label_A
_geom_hbond_distance_DH
_geom_hbond_distance_HA
_geom_hbond_distance_DA
_geom_hbond_angle_DHA
_geom_hbond_site_symmetry_A
O7 H7C O6 0.85 2.59 3.089(8) 118.2 .
N2 H2B O3 0.89 1.94 2.824(9) 172.0 .
O1W H1WA O14 0.85 2.34 3.109(8) 150.7 3_475
O1W H1WA O10 0.85 2.56 3.186(8) 131.4 3_475
O1W H1WB O4 0.85 2.07 2.874(8) 157.9 3_465
N1 H1A O9 0.89 2.15 2.897(9) 140.7 4_654
N1 H1A O13 0.89 2.53 3.249(9) 138.0 3_565
N2 H2A O13 0.89 2.31 3.025(9) 137.9 3_565
N2 H2C O12 0.89 2.30 2.974(9) 132.0 3_565
N1 H1B O1W 0.89 1.95 2.800(9) 158.0 1_655
O10 H10 O6 0.82 1.67 2.476(6) 167.7 1_565
N1 H1C O6 0.89 1.93 2.776(9) 157.4 4_664
N2 H2C O14 0.89 2.36 3.115(9) 142.9 4_655
O14 H14C O5 0.85 1.87 2.706(7) 165.5 2_664
